data_4510206
loop_
_publ_author_name
'F\'elix-Sonda, Brenda C.'
'Rivera-Islas, Jes\'us'
'Herrera-Ruiz, Dea'
'Morales-Rojas, Hugo'
'H\"opfl, Herbert'

_publ_section_title
;
 Nitazoxanide Cocrystals in Combination with Succinic, Glutaric, and
 2,5-Dihydroxybenzoic Acid
;
_journal_issue 3
_journal_name_full 'Crystal Growth &amp; Design'
_journal_page_first 1086
_journal_paper_doi 10.1021/cg4015916
_journal_volume 14
_journal_year 2014
_chemical_formula_moiety 'C12 H9 N3 O5 S, C5 H8 O4'
_chemical_formula_sum 'C17 H17 N3 O9 S'
_chemical_formula_weight 439.40
_chemical_name_systematic
;

 ?

;
_space_group_IT_number 14
_symmetry_cell_setting monoclinic
_symmetry_space_group_name_Hall '-P 2ybc'
_symmetry_space_group_name_H-M 'P 1 21/c 1'
_atom_sites_solution_hydrogens geom
_atom_sites_solution_primary direct
_atom_sites_solution_secondary difmap
_audit_creation_method SHELXL-97
_cell_angle_alpha 90.00
_cell_angle_beta 94.495(6)
_cell_angle_gamma 90.00
_cell_formula_units_Z 4
_cell_length_a 12.370(4)
_cell_length_b 5.0586(15)
_cell_length_c 31.715(9)
_cell_measurement_reflns_used 1876
_cell_measurement_temperature 293(2)
_cell_measurement_theta_max 19.38
_cell_measurement_theta_min 2.58
_cell_volume 1978.5(10)
_computing_cell_refinement 'Bruker SAINT'
_computing_data_collection 'Bruker SMART'
_computing_data_reduction 'Bruker SAINT'
_computing_molecular_graphics 'Bruker SHELXTL'
_computing_publication_material 'Bruker SHELXTL'
_computing_structure_refinement 'SHELXL-97 (Sheldrick, 1997)'
_computing_structure_solution 'SHELXS-97 (Sheldrick, 1990)'
_diffrn_ambient_temperature 293(2)
_diffrn_measured_fraction_theta_full 0.999
_diffrn_measured_fraction_theta_max 0.999
_diffrn_measurement_device_type 'CCD area detector'
_diffrn_measurement_method 'phi and omega scans'
_diffrn_radiation_monochromator graphite
_diffrn_radiation_source 'fine-focus sealed tube'
_diffrn_radiation_type MoK\a
_diffrn_radiation_wavelength 0.71073
_diffrn_reflns_av_R_equivalents 0.0887
_diffrn_reflns_av_sigmaI/netI 0.0694
_diffrn_reflns_limit_h_max 14
_diffrn_reflns_limit_h_min -14
_diffrn_reflns_limit_k_max 6
_diffrn_reflns_limit_k_min -6
_diffrn_reflns_limit_l_max 37
_diffrn_reflns_limit_l_min -37
_diffrn_reflns_number 17913
_diffrn_reflns_theta_full 25.00
_diffrn_reflns_theta_max 25.00
_diffrn_reflns_theta_min 2.01
_exptl_absorpt_coefficient_mu 0.220
_exptl_absorpt_correction_T_max 0.96
_exptl_absorpt_correction_T_min 0.90
_exptl_absorpt_correction_type multi-scan
_exptl_absorpt_process_details SADABS
_exptl_crystal_colour colorless
_exptl_crystal_density_diffrn 1.475
_exptl_crystal_density_method 'not measured'
_exptl_crystal_description needle
_exptl_crystal_F_000 912
_exptl_crystal_size_max 0.49
_exptl_crystal_size_mid 0.21
_exptl_crystal_size_min 0.18
_refine_diff_density_max 0.224
_refine_diff_density_min -0.195
_refine_diff_density_rms 0.049
_refine_ls_extinction_method none
_refine_ls_goodness_of_fit_ref 1.018
_refine_ls_hydrogen_treatment mixed
_refine_ls_matrix_type full
_refine_ls_number_parameters 281
_refine_ls_number_reflns 3452
_refine_ls_number_restraints 3
_refine_ls_restrained_S_all 1.017
_refine_ls_R_factor_all 0.1026
_refine_ls_R_factor_gt 0.0699
_refine_ls_shift/su_max 0.000
_refine_ls_shift/su_mean 0.000
_refine_ls_structure_factor_coef Fsqd
_refine_ls_weighting_details 'calc w=1/[\s^2^(Fo^2^)+(0.0642P)^2^+1.5271P] where P=(Fo^2^+2Fc^2^)/3'
_refine_ls_weighting_scheme calc
_refine_ls_wR_factor_gt 0.1459
_refine_ls_wR_factor_ref 0.1637
_reflns_number_gt 2471
_reflns_number_total 3452
_reflns_threshold_expression >2sigma(I)
_cod_data_source_file cg4015916_si_003.cif
_cod_data_source_block breeinm
_cod_depositor_comments
;
The following automatic conversions were performed:

'_symmetry_cell_setting' value 'Monoclinic' changed to 'monoclinic'
according to
/usr/data/users/saulius/crontab/automatic-downloads/current/ACS/lib/dictionaries/cif_core.dic
dictionary named 'cif_core.dic' version 2.4.2 from 2011-04-26.

Automatic conversion script
Id: cif_fix_values 2281 2013-09-26 08:29:07Z andrius 
;
_cod_original_sg_symbol_H-M P2(1)/c
_cod_database_code 4510206

loop_
_symmetry_equiv_pos_as_xyz
'x, y, z'
'-x, y+1/2, -z+1/2'
'-x, -y, -z'
'x, -y-1/2, z-1/2'

loop_
_atom_site_label
_atom_site_type_symbol
_atom_site_fract_x
_atom_site_fract_y
_atom_site_fract_z
_atom_site_U_iso_or_equiv
_atom_site_adp_type
_atom_site_occupancy
_atom_site_symmetry_multiplicity
_atom_site_calc_flag
_atom_site_refinement_flags
C1 C 0.1247(4) 0.1960(8) 0.19349(12) 0.0489(10) Uani 1 1 d .
C2 C 0.1303(3) 0.4159(8) 0.16728(12) 0.0445(10) Uani 1 1 d .
C3 C 0.0318(3) 0.5222(8) 0.15066(13) 0.0521(11) Uani 1 1 d .
H3 H 0.0324 0.6694 0.1331 0.063 Uiso 1 1 calc R
C4 C -0.0670(4) 0.4136(10) 0.15967(15) 0.0671(13) Uani 1 1 d .
H4 H -0.1315 0.4870 0.1480 0.080 Uiso 1 1 calc R
C5 C -0.0693(4) 0.1998(10) 0.18562(16) 0.0714(14) Uani 1 1 d .
H5 H -0.1352 0.1272 0.1919 0.086 Uiso 1 1 calc R
C6 C 0.0267(4) 0.0912(9) 0.20261(14) 0.0646(13) Uani 1 1 d .
H6 H 0.0251 -0.0545 0.2204 0.078 Uiso 1 1 calc R
O7 O 0.2186(2) 0.0632(5) 0.20904(8) 0.0555(8) Uani 1 1 d .
C8 C 0.2668(4) 0.1470(10) 0.24702(15) 0.0654(13) Uani 1 1 d .
O9 O 0.2315(3) 0.3255(9) 0.26543(11) 0.1081(15) Uani 1 1 d .
C10 C 0.3662(5) -0.0092(11) 0.25921(16) 0.0889(17) Uani 1 1 d .
H10A H 0.4202 0.0278 0.2399 0.133 Uiso 1 1 calc R
H10B H 0.3490 -0.1943 0.2582 0.133 Uiso 1 1 calc R
H10C H 0.3935 0.0379 0.2874 0.133 Uiso 1 1 calc R
C11 C 0.2369(3) 0.5366(7) 0.15856(12) 0.0415(9) Uani 1 1 d .
O12 O 0.3234(2) 0.4824(6) 0.17722(9) 0.0562(8) Uani 1 1 d .
N13 N 0.2337(2) 0.7248(6) 0.12667(10) 0.0411(8) Uani 1 1 d D
H13 H 0.1769(18) 0.762(8) 0.1116(11) 0.062 Uiso 1 1 d D
C14 C 0.3227(3) 0.8743(7) 0.11917(11) 0.0358(9) Uani 1 1 d .
S15 S 0.45011(8) 0.8283(2) 0.14390(3) 0.0482(3) Uani 1 1 d .
C16 C 0.4918(3) 1.0901(8) 0.11415(12) 0.0412(9) Uani 1 1 d .
C17 C 0.4117(3) 1.1938(8) 0.08827(12) 0.0439(10) Uani 1 1 d .
H17 H 0.4216 1.3355 0.0703 0.053 Uiso 1 1 calc R
N18 N 0.3132(2) 1.0689(6) 0.09098(10) 0.0405(8) Uani 1 1 d .
N19 N 0.6018(3) 1.1837(9) 0.11938(13) 0.0616(10) Uani 1 1 d .
O20 O 0.6635(3) 1.0616(9) 0.14380(12) 0.1021(14) Uani 1 1 d .
O21 O 0.6258(2) 1.3765(7) 0.09880(11) 0.0755(10) Uani 1 1 d .
O22 O 1.1302(2) 0.2961(6) 0.05647(9) 0.0528(8) Uani 1 1 d D
H22 H 1.186(2) 0.211(8) 0.0654(14) 0.079 Uiso 1 1 d D
C23 C 1.0429(3) 0.1491(8) 0.05857(11) 0.0378(9) Uani 1 1 d .
O24 O 1.0458(2) -0.0711(5) 0.07324(9) 0.0545(8) Uani 1 1 d .
C25 C 0.9431(3) 0.2828(7) 0.03923(13) 0.0448(10) Uani 1 1 d .
H25A H 0.9549 0.3251 0.0101 0.054 Uiso 1 1 calc R
H25B H 0.9348 0.4488 0.0539 0.054 Uiso 1 1 calc R
C26 C 0.8373(3) 0.1323(7) 0.03942(12) 0.0419(9) Uani 1 1 d .
H26A H 0.8170 0.1135 0.0682 0.050 Uiso 1 1 calc R
H26B H 0.8456 -0.0430 0.0277 0.050 Uiso 1 1 calc R
C27 C 0.7503(3) 0.2833(7) 0.01314(12) 0.0428(10) Uani 1 1 d .
H27A H 0.7413 0.4542 0.0263 0.051 Uiso 1 1 calc R
H27B H 0.7758 0.3147 -0.0146 0.051 Uiso 1 1 calc R
C28 C 0.6424(3) 0.1527(8) 0.00744(12) 0.0385(9) Uani 1 1 d .
O29 O 0.5709(2) 0.2860(5) -0.01676(9) 0.0513(8) Uani 1 1 d D
H29 H 0.5104(17) 0.210(8) -0.0169(14) 0.077 Uiso 1 1 d D
O30 O 0.6223(2) -0.0611(5) 0.02325(9) 0.0550(8) Uani 1 1 d .

loop_
_atom_site_aniso_label
_atom_site_aniso_U_11
_atom_site_aniso_U_22
_atom_site_aniso_U_33
_atom_site_aniso_U_23
_atom_site_aniso_U_13
_atom_site_aniso_U_12
C1 0.066(3) 0.039(2) 0.042(2) -0.008(2) 0.005(2) -0.003(2)
C2 0.051(2) 0.040(2) 0.044(2) -0.0046(19) 0.0059(19) -0.0065(19)
C3 0.053(3) 0.048(3) 0.056(3) 0.005(2) 0.007(2) -0.007(2)
C4 0.053(3) 0.074(3) 0.075(3) 0.002(3) 0.011(2) -0.012(2)
C5 0.069(3) 0.074(4) 0.074(3) 0.001(3) 0.020(3) -0.025(3)
C6 0.091(4) 0.052(3) 0.052(3) 0.002(2) 0.016(3) -0.025(3)
O7 0.079(2) 0.0398(16) 0.0470(17) -0.0018(13) -0.0007(15) -0.0004(15)
C8 0.083(4) 0.068(3) 0.045(3) -0.011(3) 0.005(3) -0.011(3)
O9 0.120(3) 0.132(4) 0.071(3) -0.055(3) -0.001(2) 0.020(3)
C10 0.095(4) 0.099(4) 0.068(3) -0.004(3) -0.024(3) 0.002(3)
C11 0.047(2) 0.033(2) 0.044(2) -0.0020(18) 0.0065(19) 0.0044(18)
O12 0.0456(17) 0.0592(19) 0.0633(19) 0.0179(15) 0.0006(15) 0.0063(14)
N13 0.0348(18) 0.0385(19) 0.049(2) 0.0046(16) -0.0018(15) -0.0067(15)
C14 0.032(2) 0.036(2) 0.039(2) -0.0047(18) 0.0028(16) -0.0009(16)
S15 0.0355(6) 0.0580(7) 0.0500(6) 0.0066(5) -0.0034(4) 0.0014(5)
C16 0.031(2) 0.046(2) 0.047(2) -0.0051(19) 0.0053(17) -0.0046(17)
C17 0.040(2) 0.043(2) 0.049(2) -0.0012(19) 0.0083(19) -0.0067(19)
N18 0.0282(16) 0.0400(18) 0.053(2) 0.0035(16) 0.0036(14) -0.0015(14)
N19 0.036(2) 0.085(3) 0.063(3) -0.007(2) 0.0004(19) -0.007(2)
O20 0.046(2) 0.154(4) 0.102(3) 0.030(3) -0.025(2) -0.014(2)
O21 0.056(2) 0.081(2) 0.092(3) -0.003(2) 0.0150(18) -0.0225(18)
O22 0.0309(15) 0.0512(18) 0.075(2) 0.0194(15) -0.0059(14) -0.0070(13)
C23 0.034(2) 0.037(2) 0.042(2) 0.0005(18) -0.0009(16) -0.0057(17)
O24 0.0388(16) 0.0378(17) 0.085(2) 0.0193(15) -0.0074(14) -0.0060(12)
C25 0.035(2) 0.039(2) 0.060(3) 0.0103(19) -0.0027(18) -0.0070(17)
C26 0.033(2) 0.038(2) 0.055(2) 0.0058(19) 0.0013(18) -0.0036(17)
C27 0.033(2) 0.041(2) 0.054(2) 0.0101(19) -0.0032(18) -0.0053(17)
C28 0.033(2) 0.035(2) 0.048(2) 0.0023(19) -0.0018(17) 0.0019(17)
O29 0.0309(14) 0.0458(17) 0.076(2) 0.0151(15) -0.0059(14) -0.0034(13)
O30 0.0382(16) 0.0448(17) 0.080(2) 0.0177(16) -0.0100(14) -0.0097(13)

loop_
_atom_type_symbol
_atom_type_description
_atom_type_scat_dispersion_real
_atom_type_scat_dispersion_imag
_atom_type_scat_source
C C 0.0033 0.0016 'International Tables Vol C Tables 4.2.6.8 and 6.1.1.4'
H H 0.0000 0.0000 'International Tables Vol C Tables 4.2.6.8 and 6.1.1.4'
N N 0.0061 0.0033 'International Tables Vol C Tables 4.2.6.8 and 6.1.1.4'
O O 0.0106 0.0060 'International Tables Vol C Tables 4.2.6.8 and 6.1.1.4'
S S 0.1246 0.1234 'International Tables Vol C Tables 4.2.6.8 and 6.1.1.4'

loop_
_geom_angle_atom_site_label_1
_geom_angle_atom_site_label_2
_geom_angle_atom_site_label_3
_geom_angle
C6 C1 C2 121.3(4)
C6 C1 O7 117.6(4)
C2 C1 O7 121.0(4)
C1 C2 C3 116.7(4)
C1 C2 C11 121.4(4)
C3 C2 C11 121.8(4)
C4 C3 C2 121.7(4)
C5 C4 C3 119.9(5)
C4 C5 C6 119.7(5)
C1 C6 C5 120.7(4)
C8 O7 C1 117.0(3)
O9 C8 O7 121.4(5)
O9 C8 C10 127.6(5)
O7 C8 C10 111.0(4)
O12 C11 N13 119.0(4)
O12 C11 C2 125.0(4)
N13 C11 C2 116.1(3)
C14 N13 C11 121.9(3)
N18 C14 N13 119.7(3)
N18 C14 S15 115.9(3)
N13 C14 S15 124.4(3)
C14 S15 C16 87.09(18)
C17 C16 N19 126.0(4)
C17 C16 S15 113.3(3)
N19 C16 S15 120.6(3)
C16 C17 N18 113.3(4)
C14 N18 C17 110.4(3)
O20 N19 O21 125.5(4)
O20 N19 C16 116.6(4)
O21 N19 C16 117.9(4)
O24 C23 O22 122.8(3)
O24 C23 C25 125.0(3)
O22 C23 C25 112.2(3)
C23 C25 C26 117.2(3)
C25 C26 C27 108.7(3)
C28 C27 C26 115.8(3)
O30 C28 O29 123.0(3)
O30 C28 C27 123.4(3)
O29 C28 C27 113.6(3)

loop_
_geom_bond_atom_site_label_1
_geom_bond_atom_site_label_2
_geom_bond_distance
C1 C6 1.374(6)
C1 C2 1.394(5)
C1 O7 1.398(5)
C2 C3 1.397(5)
C2 C11 1.498(5)
C3 C4 1.390(6)
C4 C5 1.361(6)
C5 C6 1.379(6)
O7 C8 1.368(5)
C8 O9 1.177(5)
C8 C10 1.487(7)
C11 O12 1.213(4)
C11 N13 1.388(5)
N13 C14 1.372(4)
C14 N18 1.329(4)
C14 S15 1.720(4)
S15 C16 1.728(4)
C16 C17 1.342(5)
C16 N19 1.438(5)
C17 N18 1.381(4)
N19 O20 1.213(5)
N19 O21 1.223(5)
O22 C23 1.318(4)
C23 O24 1.206(4)
C23 C25 1.496(5)
C25 C26 1.515(5)
C26 C27 1.515(5)
C27 C28 1.488(5)
C28 O30 1.226(4)
C28 O29 1.311(4)

loop_
_geom_torsion_atom_site_label_1
_geom_torsion_atom_site_label_2
_geom_torsion_atom_site_label_3
_geom_torsion_atom_site_label_4
_geom_torsion
C6 C1 C2 C3 -0.4(6)
O7 C1 C2 C3 175.0(3)
C6 C1 C2 C11 177.7(4)
O7 C1 C2 C11 -6.8(6)
C1 C2 C3 C4 -0.2(6)
C11 C2 C3 C4 -178.4(4)
C2 C3 C4 C5 0.6(7)
C3 C4 C5 C6 -0.4(7)
C2 C1 C6 C5 0.7(7)
O7 C1 C6 C5 -174.9(4)
C4 C5 C6 C1 -0.3(7)
C6 C1 O7 C8 -94.0(5)
C2 C1 O7 C8 90.4(5)
C1 O7 C8 O9 -1.1(7)
C1 O7 C8 C10 -179.2(4)
C1 C2 C11 O12 -10.8(6)
C3 C2 C11 O12 167.2(4)
C1 C2 C11 N13 169.5(3)
C3 C2 C11 N13 -12.5(5)
O12 C11 N13 C14 -8.2(5)
C2 C11 N13 C14 171.5(3)
C11 N13 C14 N18 -173.7(3)
C11 N13 C14 S15 6.6(5)
N18 C14 S15 C16 0.2(3)
N13 C14 S15 C16 180.0(3)
C14 S15 C16 C17 -0.1(3)
C14 S15 C16 N19 177.7(3)
N19 C16 C17 N18 -177.7(3)
S15 C16 C17 N18 0.0(4)
N13 C14 N18 C17 180.0(3)
S15 C14 N18 C17 -0.3(4)
C16 C17 N18 C14 0.1(5)
C17 C16 N19 O20 -178.8(4)
S15 C16 N19 O20 3.6(5)
C17 C16 N19 O21 0.6(6)
S15 C16 N19 O21 -177.0(3)
O24 C23 C25 C26 2.0(6)
O22 C23 C25 C26 179.6(3)
C23 C25 C26 C27 -172.0(3)
C25 C26 C27 C28 175.8(3)
C26 C27 C28 O30 1.2(6)
C26 C27 C28 O29 -177.6(3)
